data_1521871
loop_
_publ_author_name
'Ruschewitz, U.'
'Poettgen, R.'

_publ_section_title
;
 Structural phase transition in Li2 C2
;
_journal_name_full 'Zeitschrift fuer Anorganische und Allgemeine Chemie'
_journal_page_first 1599
_journal_page_last 1603
_journal_volume 625
_journal_year 1999
_chemical_formula_sum 'C2 Li2'
_chemical_name_systematic 'Li2 C2'
_space_group_IT_number 71
_symmetry_space_group_name_Hall '-I 2 2'
_symmetry_space_group_name_H-M 'I m m m'
_cell_angle_alpha 90
_cell_angle_beta 90
_cell_angle_gamma 90
_cell_formula_units_Z 2
_cell_length_a 3.652
_cell_length_b 4.8312
_cell_length_c 5.4344
_cell_volume 95.882
_citation_journal_id_ASTM ZAACAB
_cod_data_source_file Ruschewitz_ZAACAB_1999_808.cif
_cod_data_source_block C2Li2
_cod_original_cell_volume 95.88207
_cod_database_code 1521871

loop_
_symmetry_equiv_pos_as_xyz
x,y,z
-x,-y,z
x,-y,-z
-x,y,-z
-x,-y,-z
x,y,-z
-x,y,z
x,-y,z
x+1/2,y+1/2,z+1/2
-x+1/2,-y+1/2,z+1/2
x+1/2,-y+1/2,-z+1/2
-x+1/2,y+1/2,-z+1/2
-x+1/2,-y+1/2,-z+1/2
x+1/2,y+1/2,-z+1/2
-x+1/2,y+1/2,z+1/2
x+1/2,-y+1/2,z+1/2

loop_
_atom_site_label
_atom_site_type_symbol
_atom_site_fract_x
_atom_site_fract_y
_atom_site_fract_z
_atom_site_occupancy
_atom_site_U_iso_or_equiv
C1 C 0 0.1269 0 1 0.0
Li1 Li 0 0.5 0.236 1 0.0
